data_4061977
loop_
_publ_author_name
'Christian Gemel'
'Mirza Cokoja'

_publ_section_title
;
M(GaCp*)4 (M=Pd, Pt) as Building Blocks for Dimeric Homoleptic
 Cluster Compounds of the Type M2(GaCp*)5.
;
_journal_name_full Organometallics
_journal_year 2003
_chemical_formula_sum 'C40 H60 Ga4 Pd'
_chemical_formula_weight 926.16
_space_group_IT_number 82
_symmetry_cell_setting tetragonal
_symmetry_space_group_name_Hall 'I -4'
_symmetry_space_group_name_H-M 'I -4'
_cell_angle_alpha 90.00
_cell_angle_beta 90.00
_cell_angle_gamma 90.00
_cell_formula_units_Z 2
_cell_length_a 12.1107(16)
_cell_length_b 12.1107(16)
_cell_length_c 15.192(4)
_cell_measurement_temperature 213(2)
_cell_volume 2228.2(7)
_diffrn_ambient_temperature 213(2)
_exptl_crystal_density_diffrn 1.380
_cod_database_code 4061977

loop_
_symmetry_equiv_pos_as_xyz
'x, y, z'
'-x, -y, z'
'y, -x, -z'
'-y, x, -z'
'x+1/2, y+1/2, z+1/2'
'-x+1/2, -y+1/2, z+1/2'
'y+1/2, -x+1/2, -z+1/2'
'-y+1/2, x+1/2, -z+1/2'

loop_
_atom_site_label
_atom_site_type_symbol
_atom_site_fract_x
_atom_site_fract_y
_atom_site_fract_z
_atom_site_U_iso_or_equiv
_atom_site_adp_type
_atom_site_occupancy
_atom_site_symmetry_multiplicity
_atom_site_calc_flag
_atom_site_refinement_flags
_atom_site_disorder_assembly
_atom_site_disorder_group
Pd1 Pd 1.0000 1.0000 1.0000 0.03544(18) Uani 1 4 d S . .
Ga1 Ga 0.88608(6) 0.88813(6) 0.91016(4) 0.0543(2) Uani 1 1 d . . .
C1 C 0.7794(6) 0.8039(5) 0.8004(4) 0.0607(17) Uani 1 1 d . . .
C2 C 0.7585(5) 0.7489(6) 0.8804(4) 0.0542(15) Uani 1 1 d . . .
C3 C 0.8574(6) 0.6963(5) 0.9056(4) 0.0547(15) Uani 1 1 d . . .
C4 C 0.9381(5) 0.7186(5) 0.8438(4) 0.0540(16) Uani 1 1 d . . .
C5 C 0.8921(6) 0.7885(5) 0.7786(4) 0.0547(16) Uani 1 1 d . . .
C11 C 0.6967(8) 0.8689(9) 0.7461(7) 0.112(4) Uani 1 1 d . . .
H11A H 0.6467 0.8183 0.7168 0.168 Uiso 1 1 calc R . .
H11B H 0.7357 0.9124 0.7023 0.168 Uiso 1 1 calc R . .
H11C H 0.6550 0.9176 0.7843 0.168 Uiso 1 1 calc R . .
C12 C 0.6482(6) 0.7402(9) 0.9266(6) 0.099(3) Uani 1 1 d . . .
H12A H 0.6090 0.8097 0.9213 0.149 Uiso 1 1 calc R . .
H12B H 0.6600 0.7235 0.9883 0.149 Uiso 1 1 calc R . .
H12C H 0.6049 0.6818 0.8998 0.149 Uiso 1 1 calc R . .
C13 C 0.8724(9) 0.6255(7) 0.9876(6) 0.100(3) Uani 1 1 d . . .
H13A H 0.8553 0.5493 0.9737 0.150 Uiso 1 1 calc R . .
H13B H 0.8232 0.6514 1.0335 0.150 Uiso 1 1 calc R . .
H13C H 0.9482 0.6308 1.0077 0.150 Uiso 1 1 calc R . .
C14 C 1.0574(7) 0.6806(8) 0.8460(6) 0.101(3) Uani 1 1 d . . .
H14A H 1.0817 0.6743 0.9066 0.151 Uiso 1 1 calc R . .
H14B H 1.1033 0.7338 0.8154 0.151 Uiso 1 1 calc R . .
H14C H 1.0635 0.6093 0.8173 0.151 Uiso 1 1 calc R . .
C15 C 0.9492(8) 0.8279(8) 0.6976(5) 0.097(3) Uani 1 1 d . . .
H15A H 1.0226 0.8536 0.7127 0.146 Uiso 1 1 calc R . .
H15B H 0.9074 0.8880 0.6717 0.146 Uiso 1 1 calc R . .
H15C H 0.9547 0.7677 0.6557 0.146 Uiso 1 1 calc R . .

loop_
_atom_site_aniso_label
_atom_site_aniso_U_11
_atom_site_aniso_U_22
_atom_site_aniso_U_33
_atom_site_aniso_U_23
_atom_site_aniso_U_13
_atom_site_aniso_U_12
Pd1 0.0355(2) 0.0355(2) 0.0353(4) 0.000 0.000 0.000
Ga1 0.0545(4) 0.0525(4) 0.0559(4) -0.0133(4) -0.0091(3) -0.0059(3)
C1 0.070(4) 0.056(4) 0.056(4) -0.011(3) -0.021(3) 0.001(3)
C2 0.045(3) 0.054(4) 0.064(3) -0.022(3) 0.009(3) -0.010(3)
C3 0.073(4) 0.048(3) 0.044(3) -0.002(3) 0.006(3) -0.002(3)
C4 0.054(3) 0.051(3) 0.057(4) -0.015(3) 0.004(3) 0.000(3)
C5 0.067(4) 0.051(3) 0.047(3) -0.009(3) 0.004(3) -0.014(3)
C11 0.125(9) 0.107(8) 0.103(7) -0.010(6) -0.060(7) 0.017(7)
C12 0.068(5) 0.122(7) 0.108(7) -0.026(7) 0.038(5) -0.025(5)
C13 0.146(8) 0.078(5) 0.078(6) 0.026(5) -0.003(6) 0.010(6)
C14 0.066(5) 0.121(8) 0.115(8) -0.016(6) 0.014(5) 0.032(5)
C15 0.131(8) 0.097(6) 0.064(5) 0.002(5) 0.032(5) -0.036(6)

loop_
_geom_bond_atom_site_label_1
_geom_bond_atom_site_label_2
_geom_bond_distance
_geom_bond_site_symmetry_2
_geom_bond_publ_flag
Pd1 Ga1 2.3668(7) . ?
Pd1 Ga1 2.3668(7) 4_757 ?
Pd1 Ga1 2.3668(7) 3_577 ?
Pd1 Ga1 2.3668(7) 2_775 ?
Ga1 C2 2.332(6) . ?
Ga1 C5 2.336(6) . ?
Ga1 C1 2.343(6) . ?
Ga1 C3 2.349(6) . ?
Ga1 C4 2.372(6) . ?
C1 C2 1.409(9) . ?
C1 C5 1.417(10) . ?
C1 C11 1.518(11) . ?
C2 C3 1.410(10) . ?
C2 C12 1.512(9) . ?
C3 C4 1.383(9) . ?
C3 C13 1.522(10) . ?
C4 C5 1.416(9) . ?
C4 C14 1.516(10) . ?
C5 C15 1.490(9) . ?
C11 H11A 0.9700 . ?
C11 H11B 0.9700 . ?
C11 H11C 0.9700 . ?
C12 H12A 0.9700 . ?
C12 H12B 0.9700 . ?
C12 H12C 0.9700 . ?
C13 H13A 0.9700 . ?
C13 H13B 0.9700 . ?
C13 H13C 0.9700 . ?
C14 H14A 0.9700 . ?
C14 H14B 0.9700 . ?
C14 H14C 0.9700 . ?
C15 H15A 0.9700 . ?
C15 H15B 0.9700 . ?
C15 H15C 0.9700 . ?
